data_7059540
loop_
_publ_author_name
'Topi\'c, Edi'
'Pisk, Jana'
'Agustin, Dominique'
'Jendrlin, Martin'
'Cvijanovi\'c, Danijela'
'Vrdoljak, Vi\<snja'
'Rub\<ci\'c, Mirta'

_publ_section_title
;
 Discrete and polymeric ensembles based on dinuclear molybdenum(vi)
 building blocks with adaptive carbohydrazide ligands: from the design to
 catalytic epoxidation
;
_journal_issue 19
_journal_name_full 'New Journal of Chemistry'
_journal_page_first 8085
_journal_page_last 8097
_journal_paper_doi 10.1039/D0NJ01045F
_journal_volume 44
_journal_year 2020
_chemical_formula_moiety 'C21 H18 Mo2 N8 O7, C2 H3 N'
_chemical_formula_sum 'C23 H21 Mo2 N9 O7'
_chemical_formula_weight 727.37
_chemical_name_systematic
'2,2'-(carbonylbis(hydrazin-2-yl-1-ylidenemethylylidene))diphenolato)bis(imidazol)tetraoxo-di-molybdenum(vi)) acetonitrile solvate'
_space_group_crystal_system monoclinic
_space_group_IT_number 14
_space_group_name_Hall '-P 2yn'
_space_group_name_H-M_alt 'P 1 21/n 1'
_atom_sites_solution_hydrogens mixed
_audit_creation_method SHELXL-2017/1
_audit_update_record
;
2020-02-10 deposited with the CCDC.	2020-04-27 downloaded from the CCDC.
;
_cell_angle_alpha 90
_cell_angle_beta 96.219(4)
_cell_angle_gamma 90
_cell_formula_units_Z 4
_cell_length_a 8.6920(4)
_cell_length_b 26.7430(8)
_cell_length_c 11.6059(4)
_cell_measurement_reflns_used 4532
_cell_measurement_temperature 150(2)
_cell_measurement_theta_max 27.9140
_cell_measurement_theta_min 4.5140
_cell_volume 2681.92(18)
_computing_cell_refinement 'CrysAlisPro 1.171.39.46 (Rigaku OD, 2018)'
_computing_data_collection 'CrysAlisPro 1.171.39.46 (Rigaku OD, 2018)'
_computing_data_reduction 'CrysAlisPro 1.171.39.46 (Rigaku OD, 2018)'
_computing_structure_refinement 'SHELXL-2017/1 (Sheldrick, 2017)'
_computing_structure_solution 'SHELXT 2018/2 (Sheldrick, 2018)'
_diffrn_ambient_temperature 150(2)
_diffrn_detector 'CCD plate'
_diffrn_detector_area_resol_mean 16.3426
_diffrn_detector_type Sapphire3
_diffrn_measured_fraction_theta_full 0.995
_diffrn_measured_fraction_theta_max 0.908
_diffrn_measurement_device 'four-circle diffractometer'
_diffrn_measurement_device_type 'Xcalibur, Sapphire3'
_diffrn_measurement_method '\w scans'
_diffrn_radiation_monochromator graphite
_diffrn_radiation_probe x-ray
_diffrn_radiation_type 'Mo K\a'
_diffrn_radiation_wavelength 0.71073
_diffrn_reflns_av_R_equivalents 0.0636
_diffrn_reflns_av_unetI/netI 0.0865
_diffrn_reflns_Laue_measured_fraction_full 0.995
_diffrn_reflns_Laue_measured_fraction_max 0.908
_diffrn_reflns_limit_h_max 11
_diffrn_reflns_limit_h_min -11
_diffrn_reflns_limit_k_max 36
_diffrn_reflns_limit_k_min -36
_diffrn_reflns_limit_l_max 15
_diffrn_reflns_limit_l_min -9
_diffrn_reflns_number 22137
_diffrn_reflns_point_group_measured_fraction_full 0.995
_diffrn_reflns_point_group_measured_fraction_max 0.908
_diffrn_reflns_theta_full 25.242
_diffrn_reflns_theta_max 28.997
_diffrn_reflns_theta_min 4.132
_diffrn_source 'fine-focus sealed X-ray tube'
_diffrn_source_type 'Enhance (Mo) X-ray Source'
_exptl_absorpt_coefficient_mu 0.997
_exptl_absorpt_correction_T_max 1.00000
_exptl_absorpt_correction_T_min 0.93856
_exptl_absorpt_correction_type multi-scan
_exptl_absorpt_process_details
;
CrysAlisPro 1.171.39.46 (Rigaku Oxford Diffraction, 2018)
Empirical absorption correction using spherical harmonics,
 implemented in SCALE3 ABSPACK scaling algorithm.
;
_exptl_crystal_colour orange
_exptl_crystal_density_diffrn 1.801
_exptl_crystal_description needle
_exptl_crystal_F_000 1448
_exptl_crystal_size_max 0.30
_exptl_crystal_size_mid 0.03
_exptl_crystal_size_min 0.01
_refine_diff_density_max 0.759
_refine_diff_density_min -0.589
_refine_diff_density_rms 0.140
_refine_ls_extinction_method none
_refine_ls_goodness_of_fit_ref 1.019
_refine_ls_hydrogen_treatment mixed
_refine_ls_matrix_type full
_refine_ls_number_parameters 377
_refine_ls_number_reflns 6465
_refine_ls_number_restraints 2
_refine_ls_restrained_S_all 1.019
_refine_ls_R_factor_all 0.0865
_refine_ls_R_factor_gt 0.0472
_refine_ls_shift/su_max 0.001
_refine_ls_shift/su_mean 0.000
_refine_ls_structure_factor_coef Fsqd
_refine_ls_weighting_details 'w=1/[\s^2^(Fo^2^)+(0.0343P)^2^+0.3084P] where P=(Fo^2^+2Fc^2^)/3'
_refine_ls_weighting_scheme calc
_refine_ls_wR_factor_gt 0.0853
_refine_ls_wR_factor_ref 0.0977
_reflns_Friedel_coverage 0.000
_reflns_number_gt 4455
_reflns_number_total 6465
_reflns_threshold_expression 'I > 2\s(I)'
_cod_data_source_file d0nj01045f2.cif
_cod_data_source_block 1b_CH3CN
_cod_depositor_comments
;Adding full bibliography for 7059536--7059543.cif.

 Adding full bibliography for 7059536--7059543.cif.
;
_cod_original_cell_volume 2681.92(17)
_cod_original_sg_symbol_H-M 'P 21/n'
_cod_database_code 7059540
_shelx_shelxl_version_number 2017/1
_shelx_space_group_comment
;
The symmetry employed for this shelxl refinement is uniquely defined
by the following loop, which should always be used as a source of
symmetry information in preference to the above space-group names.
They are only intended as comments.
;

loop_
_space_group_symop_operation_xyz
'x, y, z'
'-x+1/2, y+1/2, -z+1/2'
'-x, -y, -z'
'x-1/2, -y-1/2, z-1/2'

loop_
_atom_site_label
_atom_site_type_symbol
_atom_site_fract_x
_atom_site_fract_y
_atom_site_fract_z
_atom_site_U_iso_or_equiv
_atom_site_adp_type
_atom_site_occupancy
_atom_site_site_symmetry_order
_atom_site_calc_flag
_atom_site_refinement_flags_posn
_atom_site_refinement_flags_adp
_atom_site_refinement_flags_occupancy
_atom_site_disorder_assembly
_atom_site_disorder_group
Mo1 Mo 0.71123(4) 0.66050(2) 0.73766(3) 0.01742(10) Uani 1 1 d . . . . .
Mo2 Mo 0.70778(4) 0.46739(2) 0.65561(3) 0.01751(10) Uani 1 1 d . . . . .
O2 O 0.6749(3) 0.60370(9) 0.8429(2) 0.0200(6) Uani 1 1 d . . . . .
O3 O 0.7439(3) 0.39933(9) 0.7102(2) 0.0214(7) Uani 1 1 d . . . . .
O5 O 0.6572(3) 0.70625(9) 0.8270(2) 0.0251(7) Uani 1 1 d . . . . .
O1 O 0.6943(3) 0.68985(9) 0.5862(2) 0.0211(6) Uani 1 1 d . . . . .
O6 O 0.5215(3) 0.45964(10) 0.5980(2) 0.0270(7) Uani 1 1 d . . . . .
O7 O 0.8143(4) 0.47384(9) 0.5413(2) 0.0253(7) Uani 1 1 d . . . . .
O4 O 0.9090(3) 0.65957(9) 0.7576(2) 0.0239(7) Uani 1 1 d . . . . .
N4 N 0.6362(4) 0.47550(11) 0.8347(3) 0.0188(8) Uani 1 1 d . . . . .
N2 N 0.6913(4) 0.54512(11) 0.6971(3) 0.0176(7) Uani 1 1 d . . . . .
N1 N 0.7198(4) 0.58823(11) 0.6348(3) 0.0155(7) Uani 1 1 d . . . . .
N3 N 0.6401(4) 0.52294(11) 0.8860(3) 0.0169(7) Uani 1 1 d . . . . .
N7 N 0.9499(4) 0.48197(12) 0.7655(3) 0.0207(8) Uani 1 1 d . . . . .
N5 N 0.4529(4) 0.64721(12) 0.6823(3) 0.0224(8) Uani 1 1 d . . . . .
N8 N 1.1556(4) 0.48046(13) 0.8945(3) 0.0272(9) Uani 1 1 d D . . . .
H8N H 1.218(5) 0.4749(14) 0.957(3) 0.033 Uiso 1 1 d D U . . .
C8 C 0.6684(5) 0.55679(14) 0.8089(3) 0.0185(9) Uani 1 1 d . . . . .
C11 C 0.6506(5) 0.36993(14) 0.7659(3) 0.0195(9) Uani 1 1 d . . . . .
N6 N 0.2036(4) 0.64296(16) 0.6926(4) 0.0354(10) Uani 1 1 d D . . . .
H6N H 0.119(3) 0.6425(18) 0.726(4) 0.042 Uiso 1 1 d D U . . .
C19 C 1.0102(5) 0.46497(15) 0.8676(3) 0.0228(10) Uani 1 1 d . . . . .
H19 H 0.956366 0.444166 0.916100 0.027 Uiso 1 1 calc R U . . .
C9 C 0.5769(5) 0.44021(14) 0.8917(3) 0.0204(9) Uani 1 1 d . . . . .
H9 H 0.537326 0.448502 0.962400 0.025 Uiso 1 1 calc R U . . .
C2 C 0.7690(5) 0.67798(14) 0.4930(3) 0.0195(9) Uani 1 1 d . . . . .
C1 C 0.7930(5) 0.62749(14) 0.4626(3) 0.0194(9) Uani 1 1 d . . . . .
C12 C 0.6436(5) 0.31920(15) 0.7396(3) 0.0241(10) Uani 1 1 d . . . . .
H12 H 0.701539 0.306207 0.681464 0.029 Uiso 1 1 calc R U . . .
C10 C 0.5676(5) 0.38875(14) 0.8535(3) 0.0193(9) Uani 1 1 d . . . . .
C6 C 0.8629(5) 0.61857(16) 0.3612(4) 0.0255(10) Uani 1 1 d . . . . .
H6 H 0.876936 0.585008 0.337600 0.031 Uiso 1 1 calc R U . . .
C7 C 0.7546(5) 0.58474(14) 0.5305(3) 0.0195(9) Uani 1 1 d . . . . .
H7 H 0.755297 0.552514 0.496065 0.023 Uiso 1 1 calc R U . . .
C3 C 0.8176(5) 0.71658(15) 0.4248(4) 0.0244(10) Uani 1 1 d . . . . .
H3 H 0.800577 0.750371 0.445280 0.029 Uiso 1 1 calc R U . . .
C13 C 0.5523(5) 0.28762(15) 0.7978(4) 0.0254(10) Uani 1 1 d . . . . .
H13 H 0.546696 0.253148 0.778022 0.030 Uiso 1 1 calc R U . . .
C4 C 0.8898(5) 0.70606(16) 0.3282(4) 0.0281(11) Uani 1 1 d . . . . .
H4 H 0.924995 0.732765 0.283833 0.034 Uiso 1 1 calc R U . . .
C16 C 0.3430(5) 0.64624(15) 0.7517(4) 0.0270(10) Uani 1 1 d . . . . .
H16 H 0.360997 0.647695 0.833860 0.032 Uiso 1 1 calc R U . . .
C21 C 1.0678(5) 0.51025(15) 0.7254(4) 0.0269(10) Uani 1 1 d . . . . .
H21 H 1.060935 0.527381 0.653351 0.032 Uiso 1 1 calc R U . . .
N9 N 1.1268(6) 0.63278(18) 0.9783(4) 0.0529(14) Uani 1 1 d . . . . .
C20 C 1.1941(5) 0.50956(15) 0.8053(4) 0.0279(11) Uani 1 1 d . . . . .
H20 H 1.290022 0.526012 0.800136 0.034 Uiso 1 1 calc R U . . .
C14 C 0.4687(5) 0.30548(15) 0.8848(4) 0.0272(10) Uani 1 1 d . . . . .
H14 H 0.406814 0.283497 0.924694 0.033 Uiso 1 1 calc R U . . .
C17 C 0.2230(6) 0.64159(18) 0.5781(4) 0.0377(13) Uani 1 1 d . . . . .
H17 H 0.144149 0.639381 0.514859 0.045 Uiso 1 1 calc R U . . .
C5 C 0.9123(5) 0.65713(15) 0.2942(4) 0.0292(11) Uani 1 1 d . . . . .
H5 H 0.960630 0.650146 0.226325 0.035 Uiso 1 1 calc R U . . .
C15 C 0.4772(5) 0.35588(15) 0.9124(4) 0.0259(10) Uani 1 1 d . . . . .
H15 H 0.421002 0.368416 0.971953 0.031 Uiso 1 1 calc R U . . .
C18 C 0.3766(6) 0.64398(17) 0.5722(4) 0.0341(12) Uani 1 1 d . . . . .
H18 H 0.425008 0.643520 0.502687 0.041 Uiso 1 1 calc R U . . .
C22 C 1.0602(6) 0.6679(2) 0.9947(4) 0.0381(13) Uani 1 1 d . . . . .
C23 C 0.9749(6) 0.71348(18) 1.0140(4) 0.0459(15) Uani 1 1 d . . . . .
H23A H 0.968866 0.734408 0.944385 0.069 Uiso 1 1 calc R U . . .
H23B H 1.028318 0.731851 1.079668 0.069 Uiso 1 1 calc R U . . .
H23C H 0.870152 0.704852 1.031108 0.069 Uiso 1 1 calc R U . . .

loop_
_atom_site_aniso_label
_atom_site_aniso_U_11
_atom_site_aniso_U_22
_atom_site_aniso_U_33
_atom_site_aniso_U_23
_atom_site_aniso_U_13
_atom_site_aniso_U_12
Mo1 0.0164(2) 0.01684(18) 0.01945(19) -0.00199(15) 0.00370(14) 0.00029(15)
Mo2 0.0211(2) 0.01686(18) 0.01484(18) -0.00115(15) 0.00331(14) 0.00004(15)
O2 0.0259(18) 0.0162(14) 0.0189(14) -0.0030(12) 0.0067(12) 0.0009(12)
O3 0.0273(18) 0.0173(14) 0.0191(15) 0.0033(12) 0.0009(13) 0.0011(13)
O5 0.0284(19) 0.0189(14) 0.0285(16) -0.0034(13) 0.0045(14) 0.0019(13)
O1 0.0214(17) 0.0206(14) 0.0225(15) 0.0046(12) 0.0080(13) 0.0040(12)
O6 0.0265(19) 0.0293(16) 0.0246(16) -0.0012(13) -0.0005(13) -0.0040(14)
O7 0.033(2) 0.0227(15) 0.0214(15) -0.0041(13) 0.0089(13) 0.0005(13)
O4 0.0178(17) 0.0244(15) 0.0297(16) -0.0019(13) 0.0037(13) 0.0012(13)
N4 0.025(2) 0.0158(17) 0.0156(17) -0.0027(14) 0.0025(15) 0.0017(15)
N2 0.021(2) 0.0163(16) 0.0166(17) -0.0015(14) 0.0051(14) 0.0010(14)
N1 0.0126(19) 0.0159(16) 0.0178(18) 0.0004(14) 0.0014(14) -0.0015(14)
N3 0.021(2) 0.0149(16) 0.0158(17) 0.0000(14) 0.0072(14) 0.0032(14)
N7 0.023(2) 0.0193(17) 0.0202(18) -0.0001(15) 0.0037(15) 0.0020(15)
N5 0.018(2) 0.0228(18) 0.026(2) -0.0010(16) 0.0007(16) 0.0006(15)
N8 0.023(2) 0.035(2) 0.022(2) -0.0032(17) -0.0034(17) 0.0023(17)
C8 0.015(2) 0.022(2) 0.018(2) -0.0046(18) 0.0014(17) 0.0046(17)
C11 0.020(2) 0.021(2) 0.018(2) 0.0019(17) 0.0029(17) -0.0003(18)
N6 0.017(2) 0.043(2) 0.047(3) -0.003(2) 0.012(2) -0.0008(19)
C19 0.022(3) 0.025(2) 0.022(2) 0.0017(19) 0.0080(18) 0.0021(19)
C9 0.023(3) 0.022(2) 0.017(2) 0.0015(17) 0.0071(17) 0.0029(18)
C2 0.019(2) 0.022(2) 0.018(2) -0.0002(18) 0.0025(17) -0.0015(18)
C1 0.018(2) 0.021(2) 0.019(2) -0.0002(17) 0.0002(17) 0.0004(17)
C12 0.028(3) 0.024(2) 0.021(2) -0.0020(19) 0.0050(19) 0.0055(19)
C10 0.021(3) 0.018(2) 0.019(2) 0.0031(17) 0.0045(18) 0.0014(17)
C6 0.028(3) 0.025(2) 0.023(2) -0.0022(19) 0.002(2) 0.002(2)
C7 0.018(2) 0.020(2) 0.021(2) 0.0001(17) 0.0015(18) 0.0057(17)
C3 0.024(3) 0.022(2) 0.027(2) -0.0010(19) 0.0031(19) -0.0008(19)
C13 0.028(3) 0.020(2) 0.029(2) -0.0012(19) 0.006(2) 0.0013(19)
C4 0.031(3) 0.024(2) 0.030(2) 0.004(2) 0.007(2) -0.006(2)
C16 0.023(3) 0.028(2) 0.032(3) -0.005(2) 0.009(2) 0.000(2)
C21 0.024(3) 0.026(2) 0.032(3) 0.004(2) 0.007(2) -0.001(2)
N9 0.054(4) 0.065(3) 0.036(3) 0.008(3) -0.007(2) 0.001(3)
C20 0.020(3) 0.028(2) 0.035(3) -0.001(2) 0.004(2) -0.005(2)
C14 0.028(3) 0.023(2) 0.031(3) 0.005(2) 0.009(2) -0.0001(19)
C17 0.023(3) 0.048(3) 0.040(3) -0.008(3) -0.003(2) -0.003(2)
C5 0.034(3) 0.029(2) 0.026(2) 0.001(2) 0.009(2) -0.001(2)
C15 0.027(3) 0.028(2) 0.023(2) 0.003(2) 0.0056(19) 0.003(2)
C18 0.030(3) 0.047(3) 0.025(2) -0.006(2) -0.001(2) 0.000(2)
C22 0.037(3) 0.049(3) 0.027(3) 0.004(3) -0.003(2) -0.010(3)
C23 0.048(4) 0.051(3) 0.037(3) -0.002(3) -0.003(3) -0.014(3)

loop_
_atom_type_symbol
_atom_type_description
_atom_type_scat_dispersion_real
_atom_type_scat_dispersion_imag
_atom_type_scat_source
C C 0.0033 0.0016 'International Tables Vol C Tables 4.2.6.8 and 6.1.1.4'
H H 0.0000 0.0000 'International Tables Vol C Tables 4.2.6.8 and 6.1.1.4'
Mo Mo -1.6832 0.6857 'International Tables Vol C Tables 4.2.6.8 and 6.1.1.4'
N N 0.0061 0.0033 'International Tables Vol C Tables 4.2.6.8 and 6.1.1.4'
O O 0.0106 0.0060 'International Tables Vol C Tables 4.2.6.8 and 6.1.1.4'

loop_
_geom_angle_atom_site_label_1
_geom_angle_atom_site_label_2
_geom_angle_atom_site_label_3
_geom_angle
_geom_angle_site_symmetry_1
_geom_angle_site_symmetry_3
_geom_angle_publ_flag
O5 Mo1 O4 105.53(13) . . ?
O5 Mo1 O1 105.38(12) . . ?
O4 Mo1 O1 96.10(13) . . ?
O5 Mo1 O2 95.84(12) . . ?
O4 Mo1 O2 97.44(12) . . ?
O1 Mo1 O2 150.68(11) . . ?
O5 Mo1 N1 162.97(13) . . ?
O4 Mo1 N1 88.23(12) . . ?
O1 Mo1 N1 82.55(11) . . ?
O2 Mo1 N1 72.03(11) . . ?
O5 Mo1 N5 87.46(13) . . ?
O4 Mo1 N5 167.01(12) . . ?
O1 Mo1 N5 80.28(12) . . ?
O2 Mo1 N5 80.72(12) . . ?
N1 Mo1 N5 78.96(12) . . ?
O6 Mo2 O7 106.31(14) . . ?
O6 Mo2 O3 97.33(12) . . ?
O7 Mo2 O3 105.43(13) . . ?
O6 Mo2 N2 97.06(13) . . ?
O7 Mo2 N2 97.57(13) . . ?
O3 Mo2 N2 148.10(12) . . ?
O6 Mo2 N4 91.61(13) . . ?
O7 Mo2 N4 159.82(13) . . ?
O3 Mo2 N4 80.78(11) . . ?
N2 Mo2 N4 70.49(12) . . ?
O6 Mo2 N7 170.23(14) . . ?
O7 Mo2 N7 82.94(13) . . ?
O3 Mo2 N7 82.88(11) . . ?
N2 Mo2 N7 78.27(11) . . ?
N4 Mo2 N7 78.76(13) . . ?
C8 O2 Mo1 123.2(3) . . ?
C11 O3 Mo2 128.3(3) . . ?
C2 O1 Mo1 129.7(2) . . ?
C9 N4 N3 115.9(3) . . ?
C9 N4 Mo2 124.7(3) . . ?
N3 N4 Mo2 119.0(2) . . ?
C8 N2 N1 110.7(3) . . ?
C8 N2 Mo2 117.0(3) . . ?
N1 N2 Mo2 131.7(2) . . ?
C7 N1 N2 120.1(3) . . ?
C7 N1 Mo1 125.5(3) . . ?
N2 N1 Mo1 114.3(2) . . ?
C8 N3 N4 109.4(3) . . ?
C19 N7 C21 104.5(4) . . ?
C19 N7 Mo2 131.9(3) . . ?
C21 N7 Mo2 123.5(3) . . ?
C16 N5 C18 105.0(4) . . ?
C16 N5 Mo1 125.8(3) . . ?
C18 N5 Mo1 128.9(3) . . ?
C19 N8 C20 107.7(3) . . ?
C19 N8 H8N 129(3) . . ?
C20 N8 H8N 123(3) . . ?
N3 C8 O2 117.3(3) . . ?
N3 C8 N2 123.0(3) . . ?
O2 C8 N2 119.7(4) . . ?
O3 C11 C12 118.6(4) . . ?
O3 C11 C10 121.6(3) . . ?
C12 C11 C10 119.7(4) . . ?
C16 N6 C17 107.7(4) . . ?
C16 N6 H6N 123(3) . . ?
C17 N6 H6N 130(3) . . ?
N7 C19 N8 112.1(4) . . ?
N7 C19 H19 124.0 . . ?
N8 C19 H19 124.0 . . ?
N4 C9 C10 123.4(4) . . ?
N4 C9 H9 118.3 . . ?
C10 C9 H9 118.3 . . ?
O1 C2 C3 118.7(4) . . ?
O1 C2 C1 121.1(4) . . ?
C3 C2 C1 120.2(4) . . ?
C6 C1 C2 117.4(4) . . ?
C6 C1 C7 117.9(4) . . ?
C2 C1 C7 124.7(4) . . ?
C13 C12 C11 120.1(4) . . ?
C13 C12 H12 119.9 . . ?
C11 C12 H12 119.9 . . ?
C11 C10 C15 119.1(4) . . ?
C11 C10 C9 123.2(4) . . ?
C15 C10 C9 117.5(4) . . ?
C5 C6 C1 122.2(4) . . ?
C5 C6 H6 118.9 . . ?
C1 C6 H6 118.9 . . ?
N1 C7 C1 123.2(4) . . ?
N1 C7 H7 118.4 . . ?
C1 C7 H7 118.4 . . ?
C4 C3 C2 120.4(4) . . ?
C4 C3 H3 119.8 . . ?
C2 C3 H3 119.8 . . ?
C12 C13 C14 121.1(4) . . ?
C12 C13 H13 119.4 . . ?
C14 C13 H13 119.4 . . ?
C3 C4 C5 121.2(4) . . ?
C3 C4 H4 119.4 . . ?
C5 C4 H4 119.4 . . ?
N5 C16 N6 111.5(4) . . ?
N5 C16 H16 124.2 . . ?
N6 C16 H16 124.2 . . ?
C20 C21 N7 109.5(4) . . ?
C20 C21 H21 125.2 . . ?
N7 C21 H21 125.2 . . ?
C21 C20 N8 106.2(4) . . ?
C21 C20 H20 126.9 . . ?
N8 C20 H20 126.9 . . ?
C15 C14 C13 118.8(4) . . ?
C15 C14 H14 120.6 . . ?
C13 C14 H14 120.6 . . ?
C18 C17 N6 106.1(4) . . ?
C18 C17 H17 127.0 . . ?
N6 C17 H17 127.0 . . ?
C4 C5 C6 118.7(4) . . ?
C4 C5 H5 120.7 . . ?
C6 C5 H5 120.7 . . ?
C14 C15 C10 121.0(4) . . ?
C14 C15 H15 119.5 . . ?
C10 C15 H15 119.5 . . ?
C17 C18 N5 109.7(4) . . ?
C17 C18 H18 125.1 . . ?
N5 C18 H18 125.1 . . ?
N9 C22 C23 179.1(6) . . ?
C22 C23 H23A 109.5 . . ?
C22 C23 H23B 109.5 . . ?
H23A C23 H23B 109.5 . . ?
C22 C23 H23C 109.5 . . ?
H23A C23 H23C 109.5 . . ?
H23B C23 H23C 109.5 . . ?

loop_
_geom_bond_atom_site_label_1
_geom_bond_atom_site_label_2
_geom_bond_distance
_geom_bond_site_symmetry_2
_geom_bond_publ_flag
Mo1 O5 1.702(3) . ?
Mo1 O4 1.710(3) . ?
Mo1 O1 1.916(3) . ?
Mo1 O2 1.996(3) . ?
Mo1 N1 2.277(3) . ?
Mo1 N5 2.295(3) . ?
Mo2 O6 1.696(3) . ?
Mo2 O7 1.707(3) . ?
Mo2 O3 1.941(2) . ?
Mo2 N2 2.142(3) . ?
Mo2 N4 2.244(3) . ?
Mo2 N7 2.372(3) . ?
O2 C8 1.315(4) . ?
O3 C11 1.345(5) . ?
O1 C2 1.358(5) . ?
N4 C9 1.291(5) . ?
N4 N3 1.401(4) . ?
N2 C8 1.371(5) . ?
N2 N1 1.397(4) . ?
N1 C7 1.283(5) . ?
N3 C8 1.314(5) . ?
N7 C19 1.323(5) . ?
N7 C21 1.394(5) . ?
N5 C16 1.315(5) . ?
N5 C18 1.377(5) . ?
N8 C19 1.334(5) . ?
N8 C20 1.365(6) . ?
N8 H8N 0.873(19) . ?
C11 C12 1.391(5) . ?
C11 C10 1.402(6) . ?
N6 C16 1.329(5) . ?
N6 C17 1.358(6) . ?
N6 H6N 0.865(19) . ?
C19 H19 0.9500 . ?
C9 C10 1.445(5) . ?
C9 H9 0.9500 . ?
C2 C3 1.394(6) . ?
C2 C1 1.417(5) . ?
C1 C6 1.402(6) . ?
C1 C7 1.448(5) . ?
C12 C13 1.384(6) . ?
C12 H12 0.9500 . ?
C10 C15 1.405(6) . ?
C6 C5 1.388(6) . ?
C6 H6 0.9500 . ?
C7 H7 0.9500 . ?
C3 C4 1.372(6) . ?
C3 H3 0.9500 . ?
C13 C14 1.391(6) . ?
C13 H13 0.9500 . ?
C4 C5 1.387(6) . ?
C4 H4 0.9500 . ?
C16 H16 0.9500 . ?
C21 C20 1.358(6) . ?
C21 H21 0.9500 . ?
N9 C22 1.130(6) . ?
C20 H20 0.9500 . ?
C14 C15 1.385(5) . ?
C14 H14 0.9500 . ?
C17 C18 1.345(6) . ?
C17 H17 0.9500 . ?
C5 H5 0.9500 . ?
C15 H15 0.9500 . ?
C18 H18 0.9500 . ?
C22 C23 1.457(7) . ?
C23 H23A 0.9800 . ?
C23 H23B 0.9800 . ?
C23 H23C 0.9800 . ?

loop_
_geom_torsion_atom_site_label_1
_geom_torsion_atom_site_label_2
_geom_torsion_atom_site_label_3
_geom_torsion_atom_site_label_4
_geom_torsion
_geom_torsion_site_symmetry_1
_geom_torsion_site_symmetry_2
_geom_torsion_site_symmetry_3
_geom_torsion_site_symmetry_4
_geom_torsion_publ_flag
C8 N2 N1 C7 175.2(4) . . . . ?
Mo2 N2 N1 C7 4.6(5) . . . . ?
C8 N2 N1 Mo1 -1.6(4) . . . . ?
Mo2 N2 N1 Mo1 -172.26(17) . . . . ?
C9 N4 N3 C8 -165.4(3) . . . . ?
Mo2 N4 N3 C8 8.4(4) . . . . ?
N4 N3 C8 O2 179.6(3) . . . . ?
N4 N3 C8 N2 -0.7(5) . . . . ?
Mo1 O2 C8 N3 -178.4(3) . . . . ?
Mo1 O2 C8 N2 1.8(5) . . . . ?
N1 N2 C8 N3 -179.6(3) . . . . ?
Mo2 N2 C8 N3 -7.5(5) . . . . ?
N1 N2 C8 O2 0.1(5) . . . . ?
Mo2 N2 C8 O2 172.3(3) . . . . ?
Mo2 O3 C11 C12 142.2(3) . . . . ?
Mo2 O3 C11 C10 -41.2(5) . . . . ?
C21 N7 C19 N8 0.2(5) . . . . ?
Mo2 N7 C19 N8 176.1(3) . . . . ?
C20 N8 C19 N7 0.2(5) . . . . ?
N3 N4 C9 C10 -178.1(3) . . . . ?
Mo2 N4 C9 C10 8.5(6) . . . . ?
Mo1 O1 C2 C3 -140.4(3) . . . . ?
Mo1 O1 C2 C1 41.7(5) . . . . ?
O1 C2 C1 C6 176.3(4) . . . . ?
C3 C2 C1 C6 -1.6(6) . . . . ?
O1 C2 C1 C7 -5.6(6) . . . . ?
C3 C2 C1 C7 176.6(4) . . . . ?
O3 C11 C12 C13 178.1(3) . . . . ?
C10 C11 C12 C13 1.4(6) . . . . ?
O3 C11 C10 C15 -177.2(3) . . . . ?
C12 C11 C10 C15 -0.7(6) . . . . ?
O3 C11 C10 C9 -0.9(6) . . . . ?
C12 C11 C10 C9 175.6(4) . . . . ?
N4 C9 C10 C11 14.4(6) . . . . ?
N4 C9 C10 C15 -169.2(4) . . . . ?
C2 C1 C6 C5 2.2(6) . . . . ?
C7 C1 C6 C5 -176.1(4) . . . . ?
N2 N1 C7 C1 -176.9(3) . . . . ?
Mo1 N1 C7 C1 -0.4(6) . . . . ?
C6 C1 C7 N1 165.6(4) . . . . ?
C2 C1 C7 N1 -12.5(6) . . . . ?
O1 C2 C3 C4 -178.3(4) . . . . ?
C1 C2 C3 C4 -0.4(6) . . . . ?
C11 C12 C13 C14 -1.3(6) . . . . ?
C2 C3 C4 C5 1.8(6) . . . . ?
C18 N5 C16 N6 -0.4(5) . . . . ?
Mo1 N5 C16 N6 173.4(3) . . . . ?
C17 N6 C16 N5 0.2(5) . . . . ?
C19 N7 C21 C20 -0.5(5) . . . . ?
Mo2 N7 C21 C20 -176.8(3) . . . . ?
N7 C21 C20 N8 0.6(5) . . . . ?
C19 N8 C20 C21 -0.5(5) . . . . ?
C12 C13 C14 C15 0.4(6) . . . . ?
C16 N6 C17 C18 0.2(6) . . . . ?
C3 C4 C5 C6 -1.2(6) . . . . ?
C1 C6 C5 C4 -0.8(6) . . . . ?
C13 C14 C15 C10 0.4(6) . . . . ?
C11 C10 C15 C14 -0.2(6) . . . . ?
C9 C10 C15 C14 -176.7(4) . . . . ?
N6 C17 C18 N5 -0.4(5) . . . . ?
C16 N5 C18 C17 0.5(5) . . . . ?
Mo1 N5 C18 C17 -173.1(3) . . . . ?
